data_4114731
loop_
_publ_author_name
'Alojz Dem\<sar'
'Janez Ko\<smrlj'
'Sa\<sa Petri\<cek'

_publ_section_title
;
 Variable-Temperature Nuclear Magnetic Resonance Spectroscopy Allows
 Direct Observation of Carboxylate Shift in Zinc Carboxylate Complexes
;
_journal_name_full 'Journal of the American Chemical Society'
_journal_page_first 3951
_journal_page_last 3958
_journal_paper_doi 10.1021/ja016534x
_journal_volume 124
_journal_year 2002
_chemical_formula_sum 'C14 H26 Cl2 D2 N2 O7 Zn2'
_chemical_formula_weight 540.04
_chemical_name_systematic
;
 catena tetrakis(\m-acetato-O,O')(\m-acetato-O,O)(\m-1,3-bis
(dimethylamino)N,N'-2-propoxo-O) di-zinc(II)
;
_space_group_IT_number 14
_symmetry_cell_setting monoclinic
_symmetry_space_group_name_Hall '-P 2yn'
_symmetry_space_group_name_H-M 'P 1 21/n 1'
_atom_sites_solution_hydrogens geom
_atom_sites_solution_primary SIR92
_atom_sites_solution_secondary difmap
_audit_creation_method SHELXL-97
_cell_angle_alpha 90.00
_cell_angle_beta 90.7610(10)
_cell_angle_gamma 90.00
_cell_formula_units_Z 4
_cell_length_a 10.7671(2)
_cell_length_b 13.4855(3)
_cell_length_c 15.5292(4)
_cell_measurement_temperature 200(2)
_cell_volume 2254.64(9)
_computing_structure_refinement 'SHELXL-97 (Sheldrick, 1997)'
_diffrn_ambient_temperature 200(2)
_diffrn_measured_fraction_theta_full 0.994
_diffrn_measured_fraction_theta_max 0.994
_diffrn_radiation_monochromator graphite
_diffrn_radiation_source 'fine-focus sealed tube'
_diffrn_radiation_type MoK\a
_diffrn_radiation_wavelength 0.71073
_diffrn_reflns_av_R_equivalents 0.0299
_diffrn_reflns_av_sigmaI/netI 0.0400
_diffrn_reflns_limit_h_max 13
_diffrn_reflns_limit_h_min -13
_diffrn_reflns_limit_k_max 17
_diffrn_reflns_limit_k_min -17
_diffrn_reflns_limit_l_max 20
_diffrn_reflns_limit_l_min -20
_diffrn_reflns_number 9663
_diffrn_reflns_theta_full 27.46
_diffrn_reflns_theta_max 27.46
_diffrn_reflns_theta_min 2.00
_exptl_absorpt_coefficient_mu 2.399
_exptl_crystal_colour colourless
_exptl_crystal_density_diffrn 1.591
_exptl_crystal_F_000 1104
_exptl_crystal_size_max 0.3
_exptl_crystal_size_mid 0.15
_exptl_crystal_size_min 0.1
_refine_diff_density_max 0.609
_refine_diff_density_min -0.491
_refine_diff_density_rms 0.078
_refine_ls_extinction_method none
_refine_ls_goodness_of_fit_ref 1.036
_refine_ls_hydrogen_treatment mixed
_refine_ls_matrix_type full
_refine_ls_number_parameters 367
_refine_ls_number_reflns 5130
_refine_ls_number_restraints 0
_refine_ls_restrained_S_all 1.036
_refine_ls_R_factor_all 0.0612
_refine_ls_R_factor_gt 0.0398
_refine_ls_shift/su_max 0.014
_refine_ls_shift/su_mean 0.004
_refine_ls_structure_factor_coef Fsqd
_refine_ls_weighting_details 'calc w=1/[\s^2^(Fo^2^)+(0.0395P)^2^+2.5944P] where P=(Fo^2^+2Fc^2^)/3'
_refine_ls_weighting_scheme calc
_refine_ls_wR_factor_gt 0.0882
_refine_ls_wR_factor_ref 0.0987
_reflns_number_gt 3879
_reflns_number_total 5130
_reflns_threshold_expression >2sigma(I)
_cod_data_source_file ja016534x_s2_3.cif
_cod_data_source_block k149
_cod_database_code 4114731

loop_
_symmetry_equiv_pos_as_xyz
'x, y, z'
'-x+1/2, y+1/2, -z+1/2'
'-x, -y, -z'
'x-1/2, -y-1/2, z-1/2'

loop_
_atom_site_label
_atom_site_type_symbol
_atom_site_fract_x
_atom_site_fract_y
_atom_site_fract_z
_atom_site_U_iso_or_equiv
_atom_site_adp_type
_atom_site_occupancy
_atom_site_symmetry_multiplicity
_atom_site_calc_flag
_atom_site_refinement_flags
_atom_site_disorder_assembly
_atom_site_disorder_group
Zn1 Zn 0.19396(3) 0.89467(2) 0.21425(2) 0.02830(11) Uani 1 1 d . . .
Zn2 Zn 0.19693(3) 0.62920(2) 0.21857(2) 0.02972(11) Uani 1 1 d . . .
N2' N -0.0070(2) 0.94187(17) 0.20566(18) 0.0341(6) Uani 1 1 d . . .
N1' N -0.0035(2) 0.57822(18) 0.2201(2) 0.0405(7) Uani 1 1 d . . .
O1' O 0.11648(18) 0.75987(13) 0.20703(14) 0.0317(5) Uani 1 1 d . . .
C1' C -0.0685(3) 0.6653(2) 0.1841(3) 0.0448(9) Uani 1 1 d . . .
C2' C -0.0129(3) 0.7601(2) 0.2204(2) 0.0342(7) Uani 1 1 d . . .
C3' C -0.0692(3) 0.8497(2) 0.1762(3) 0.0411(8) Uani 1 1 d . . .
C11' C -0.0293(4) 0.4904(3) 0.1657(3) 0.0523(10) Uani 1 1 d . . .
C12' C -0.0453(4) 0.5569(3) 0.3079(3) 0.0517(10) Uani 1 1 d . . .
C21' C -0.0406(4) 1.0237(3) 0.1465(3) 0.0439(9) Uani 1 1 d . . .
C22' C -0.0496(4) 0.9694(3) 0.2922(3) 0.0436(8) Uani 1 1 d . . .
O3 O 0.3654(2) 0.84559(15) 0.18066(17) 0.0440(6) Uani 1 1 d . . .
O4 O 0.3732(2) 0.68704(16) 0.22113(18) 0.0487(6) Uani 1 1 d . . .
C3 C 0.4206(3) 0.7651(2) 0.1943(2) 0.0358(7) Uani 1 1 d . . .
C4 C 0.5596(4) 0.7631(3) 0.1792(4) 0.0664(14) Uani 1 1 d . . .
O1 O 0.2150(2) 0.90281(16) 0.34371(14) 0.0392(5) Uani 1 1 d . . .
O2 O 0.2665(2) 1.05508(16) 0.38919(15) 0.0441(6) Uani 1 1 d . . .
C1 C 0.2308(3) 0.9672(2) 0.4008(2) 0.0346(7) Uani 1 1 d . . .
C2 C 0.2064(5) 0.9369(3) 0.4930(3) 0.0638(13) Uani 1 1 d . . .
O5 O 0.25404(19) 1.03758(14) 0.18507(13) 0.0309(5) Uani 1 1 d . . .
C5 C 0.2460(3) 1.0473(2) 0.1021(2) 0.0387(7) Uani 1 1 d . . .
O6 O 0.2118(3) 0.97841(19) 0.05642(17) 0.0567(7) Uani 1 1 d . . .
C6 C 0.2745(5) 1.1483(4) 0.0660(4) 0.0678(14) Uani 1 1 d . . .
Cl1 Cl 0.5329(4) 0.76847(18) 0.45172(16) 0.0751(12) Uani 0.533(8) 1 d P A 1
Cl1A Cl 0.6523(10) 0.7683(3) 0.4162(5) 0.178(6) Uani 0.467(8) 1 d P A 2
Cl2 Cl 0.7965(4) 0.7744(2) 0.4163(2) 0.116(2) Uani 0.559(6) 1 d P A 1
Cl2A Cl 0.9119(5) 0.7779(2) 0.4734(2) 0.0930(18) Uani 0.441(6) 1 d P A 2
C7 C 0.7142(11) 0.7445(4) 0.4953(4) 0.140(4) Uani 1 1 d . . .
H2A H 0.229(9) 0.976(7) 0.527(6) 0.209 Uiso 1 1 d . . .
H2B H 0.243(9) 0.870(7) 0.508(6) 0.209 Uiso 1 1 d . . .
H2C H 0.129(8) 0.929(8) 0.502(6) 0.209 Uiso 1 1 d . . .
H4A H 0.581(8) 0.821(7) 0.168(6) 0.209 Uiso 1 1 d . . .
H4B H 0.558(10) 0.755(7) 0.114(7) 0.209 Uiso 1 1 d . . .
H4C H 0.596(9) 0.708(7) 0.178(6) 0.209 Uiso 1 1 d . . .
D7A D 0.708(8) 0.778(6) 0.536(5) 0.167 Uiso 1 1 d . . .
D7B D 0.740(7) 0.679(6) 0.504(5) 0.167 Uiso 1 1 d . . .
H3'1 H -0.051(3) 0.846(2) 0.117(2) 0.034(9) Uiso 1 1 d . . .
H3'2 H -0.152(4) 0.856(3) 0.190(2) 0.048(11) Uiso 1 1 d . . .
H1'1 H -0.156(3) 0.664(2) 0.192(2) 0.038(9) Uiso 1 1 d . . .
H1'2 H -0.048(3) 0.667(2) 0.124(2) 0.036(9) Uiso 1 1 d . . .
H211 H -0.129(4) 1.034(3) 0.145(2) 0.050(10) Uiso 1 1 d . . .
H212 H 0.005(3) 1.085(3) 0.170(2) 0.044(9) Uiso 1 1 d . . .
H213 H -0.015(3) 1.006(3) 0.090(3) 0.055(12) Uiso 1 1 d . . .
H111 H 0.023(3) 0.437(3) 0.187(2) 0.037(9) Uiso 1 1 d . . .
H112 H 0.001(3) 0.502(3) 0.108(3) 0.049(11) Uiso 1 1 d . . .
H113 H -0.118(4) 0.473(3) 0.167(2) 0.059(11) Uiso 1 1 d . . .
H2'1 H -0.031(3) 0.764(2) 0.281(3) 0.044(10) Uiso 1 1 d . . .
H221 H 0.004(3) 1.032(3) 0.311(2) 0.053(10) Uiso 1 1 d . . .
H222 H -0.141(4) 0.985(3) 0.290(3) 0.078(14) Uiso 1 1 d . . .
H223 H -0.028(3) 0.916(3) 0.333(2) 0.051(11) Uiso 1 1 d . . .
H121 H -0.031(3) 0.615(3) 0.344(2) 0.042(10) Uiso 1 1 d . . .
H122 H -0.128(4) 0.546(3) 0.308(3) 0.065(13) Uiso 1 1 d . . .
H123 H 0.003(3) 0.499(3) 0.332(2) 0.050(10) Uiso 1 1 d . . .
H61 H 0.232(5) 1.153(4) 0.017(4) 0.094(18) Uiso 1 1 d . . .
H62 H 0.278(6) 1.210(6) 0.106(5) 0.14(2) Uiso 1 1 d . . .
H6 H 0.340(7) 1.154(6) 0.052(6) 0.165 Uiso 1 1 d . . .

loop_
_atom_site_aniso_label
_atom_site_aniso_U_11
_atom_site_aniso_U_22
_atom_site_aniso_U_33
_atom_site_aniso_U_23
_atom_site_aniso_U_13
_atom_site_aniso_U_12
Zn1 0.02983(19) 0.02030(17) 0.0347(2) -0.00070(13) -0.00038(14) -0.00022(13)
Zn2 0.0313(2) 0.02107(18) 0.0368(2) 0.00081(13) -0.00011(15) 0.00183(13)
N2' 0.0326(14) 0.0219(12) 0.0476(16) -0.0007(11) -0.0038(12) 0.0013(10)
N1' 0.0335(14) 0.0221(12) 0.066(2) -0.0008(12) -0.0060(13) 0.0001(10)
O1' 0.0267(10) 0.0213(10) 0.0470(13) -0.0024(9) -0.0031(9) 0.0005(8)
C1' 0.0315(19) 0.0277(16) 0.075(3) -0.0033(17) -0.0132(18) -0.0007(13)
C2' 0.0284(15) 0.0220(14) 0.052(2) -0.0038(13) -0.0050(14) -0.0005(11)
C3' 0.0328(19) 0.0307(17) 0.059(2) -0.0040(16) -0.0087(17) 0.0034(13)
C11' 0.042(2) 0.0268(18) 0.088(3) -0.0112(19) -0.013(2) -0.0028(15)
C12' 0.040(2) 0.037(2) 0.079(3) 0.002(2) 0.010(2) -0.0020(17)
C21' 0.037(2) 0.0334(18) 0.061(3) 0.0089(17) -0.0080(18) 0.0062(15)
C22' 0.038(2) 0.0362(19) 0.056(2) -0.0062(17) 0.0068(17) 0.0030(15)
O3 0.0379(13) 0.0244(11) 0.0699(17) 0.0031(11) 0.0131(11) 0.0036(9)
O4 0.0322(12) 0.0311(12) 0.0829(19) 0.0179(12) 0.0023(12) -0.0009(9)
C3 0.0339(16) 0.0275(15) 0.0463(19) -0.0015(13) 0.0058(14) 0.0013(13)
C4 0.042(2) 0.038(2) 0.120(4) 0.006(2) 0.030(2) 0.0030(17)
O1 0.0517(14) 0.0314(11) 0.0342(12) 0.0016(9) -0.0078(10) -0.0028(10)
O2 0.0594(15) 0.0333(12) 0.0396(13) -0.0008(10) 0.0046(11) -0.0097(11)
C1 0.0376(17) 0.0344(17) 0.0318(16) 0.0026(13) -0.0048(13) -0.0021(13)
C2 0.102(4) 0.054(2) 0.035(2) 0.0063(18) -0.001(2) -0.019(2)
O5 0.0383(12) 0.0226(10) 0.0318(11) 0.0013(8) 0.0011(9) -0.0010(8)
C5 0.0430(19) 0.0355(17) 0.0377(18) 0.0015(14) 0.0020(14) 0.0027(14)
O6 0.0709(18) 0.0491(15) 0.0498(16) -0.0173(13) -0.0093(13) 0.0003(13)
C6 0.089(4) 0.060(3) 0.055(3) 0.027(2) -0.007(3) -0.014(3)
Cl1 0.101(3) 0.0639(14) 0.0604(14) 0.0018(10) -0.0053(13) -0.0010(13)
Cl1A 0.296(14) 0.068(2) 0.167(6) 0.029(3) -0.163(9) -0.030(4)
Cl2 0.143(4) 0.103(2) 0.106(3) 0.0172(18) 0.078(3) 0.012(2)
Cl2A 0.133(4) 0.0740(19) 0.073(2) 0.0040(15) 0.049(2) -0.0033(18)
C7 0.325(13) 0.049(3) 0.046(3) -0.001(2) 0.035(5) -0.023(5)

loop_
_atom_type_symbol
_atom_type_description
_atom_type_scat_dispersion_real
_atom_type_scat_dispersion_imag
_atom_type_scat_source
C C 0.0033 0.0016 'International Tables Vol C Tables 4.2.6.8 and 6.1.1.4'
H H 0.0000 0.0000 'International Tables Vol C Tables 4.2.6.8 and 6.1.1.4'
N N 0.0061 0.0033 'International Tables Vol C Tables 4.2.6.8 and 6.1.1.4'
O O 0.0106 0.0060 'International Tables Vol C Tables 4.2.6.8 and 6.1.1.4'
Zn Zn 0.2839 1.4301 'International Tables Vol C Tables 4.2.6.8 and 6.1.1.4'
Cl Cl 0.1484 0.1585 'International Tables Vol C Tables 4.2.6.8 and 6.1.1.4'
D D 0.0000 0.0000 'International Tables Vol C Tables 4.2.6.8 and 6.1.1.4'

loop_
_geom_angle_atom_site_label_1
_geom_angle_atom_site_label_2
_geom_angle_atom_site_label_3
_geom_angle
_geom_angle_site_symmetry_1
_geom_angle_site_symmetry_3
O1' Zn1 O1 98.39(9) . .
O1' Zn1 O3 93.96(8) . .
O1 Zn1 O3 100.52(10) . .
O1' Zn1 O5 163.19(8) . .
O1 Zn1 O5 97.75(8) . .
O3 Zn1 O5 87.70(8) . .
O1' Zn1 N2' 81.63(8) . .
O1 Zn1 N2' 97.93(10) . .
O3 Zn1 N2' 161.48(10) . .
O5 Zn1 N2' 91.51(8) . .
O1' Zn2 O2 117.61(9) . 2_545
O1' Zn2 O5 136.86(9) . 2_545
O2 Zn2 O5 105.34(9) 2_545 2_545
O1' Zn2 O4 93.85(8) . .
O2 Zn2 O4 90.80(11) 2_545 .
O5 Zn2 O4 89.17(9) 2_545 .
O1' Zn2 N1' 81.64(9) . .
O2 Zn2 N1' 93.17(10) 2_545 .
O5 Zn2 N1' 92.68(9) 2_545 .
O4 Zn2 N1' 175.02(10) . .
C22' N2' C21' 107.6(3) . .
C22' N2' C3' 110.3(3) . .
C21' N2' C3' 109.2(3) . .
C22' N2' Zn1 109.1(2) . .
C21' N2' Zn1 118.3(2) . .
C3' N2' Zn1 102.16(18) . .
C12' N1' C1' 111.0(3) . .
C12' N1' C11' 108.4(3) . .
C1' N1' C11' 109.7(3) . .
C12' N1' Zn2 111.8(2) . .
C1' N1' Zn2 101.6(2) . .
C11' N1' Zn2 114.1(2) . .
C2' O1' Zn2 114.96(16) . .
C2' O1' Zn1 113.65(16) . .
Zn2 O1' Zn1 128.63(10) . .
H1'1 C1' H1'2 112(3) . .
H1'1 C1' N1' 114(2) . .
H1'2 C1' N1' 106(2) . .
H1'1 C1' C2' 111(2) . .
H1'2 C1' C2' 104(2) . .
N1' C1' C2' 110.3(3) . .
H2'1 C2' O1' 111(2) . .
H2'1 C2' C3' 109(2) . .
O1' C2' C3' 109.0(3) . .
H2'1 C2' C1' 109(2) . .
O1' C2' C1' 109.2(3) . .
C3' C2' C1' 110.5(3) . .
H3'2 C3' H3'1 117(3) . .
H3'2 C3' N2' 107(2) . .
H3'1 C3' N2' 104(2) . .
H3'2 C3' C2' 110(2) . .
H3'1 C3' C2' 108(2) . .
N2' C3' C2' 110.7(3) . .
H111 C11' H112 104(3) . .
H111 C11' H113 112(3) . .
H112 C11' H113 113(3) . .
H111 C11' N1' 107(2) . .
H112 C11' N1' 110(2) . .
H113 C11' N1' 111(2) . .
H122 C12' H121 106(3) . .
H122 C12' H123 112(3) . .
H121 C12' H123 110(3) . .
H122 C12' N1' 111(3) . .
H121 C12' N1' 109(2) . .
H123 C12' N1' 109(2) . .
H213 C21' H211 109(3) . .
H213 C21' H212 112(3) . .
H211 C21' H212 111(3) . .
H213 C21' N2' 108(2) . .
H211 C21' N2' 111(2) . .
H212 C21' N2' 106(2) . .
H223 C22' H222 113(3) . .
H223 C22' H221 106(3) . .
H222 C22' H221 112(3) . .
H223 C22' N2' 109(2) . .
H222 C22' N2' 110(2) . .
H221 C22' N2' 106(2) . .
C3 O3 Zn1 131.9(2) . .
C3 O4 Zn2 134.3(2) . .
O4 C3 O3 126.4(3) . .
O4 C3 C4 116.5(3) . .
O3 C3 C4 117.1(3) . .
H4C C4 H4A 134(9) . .
H4C C4 H4B 84(7) . .
H4A C4 H4B 84(7) . .
H4C C4 C3 118(6) . .
H4A C4 C3 107(6) . .
H4B C4 C3 99(6) . .
C1 O1 Zn1 139.0(2) . .
C1 O2 Zn2 131.0(2) . 2
O1 C1 O2 126.1(3) . .
O1 C1 C2 117.4(3) . .
O2 C1 C2 116.5(3) . .
H2A C2 H2C 105(8) . .
H2A C2 H2B 109(8) . .
H2C C2 H2B 104(7) . .
H2A C2 C1 114(7) . .
H2C C2 C1 111(6) . .
H2B C2 C1 113(5) . .
C5 O5 Zn2 133.8(2) . 2
C5 O5 Zn1 106.99(19) . .
Zn2 O5 Zn1 119.12(10) 2 .
O6 C5 O5 121.1(3) . .
O6 C5 C6 122.2(4) . .
O5 C5 C6 116.7(3) . .
H61 C6 H62 118(5) . .
H61 C6 H6 103(7) . .
H62 C6 H6 93(7) . .
H61 C6 C5 106(4) . .
H62 C6 C5 120(4) . .
H6 C6 C5 114(7) . .
Cl1A C7 Cl2 62.1(6) . .
Cl1A C7 Cl1 42.3(6) . .
Cl2 C7 Cl1 104.0(5) . .
Cl1A C7 Cl2A 105.2(6) . .
Cl2 C7 Cl2A 43.4(3) . .
Cl1 C7 Cl2A 145.1(3) . .

loop_
_geom_bond_atom_site_label_1
_geom_bond_atom_site_label_2
_geom_bond_distance
_geom_bond_site_symmetry_2
Zn1 O1' 2.0026(19) .
Zn1 O1 2.023(2) .
Zn1 O3 2.035(2) .
Zn1 O5 2.0847(19) .
Zn1 N2' 2.257(2) .
Zn2 O1' 1.9706(19) .
Zn2 O2 1.993(2) 2_545
Zn2 O5 2.006(2) 2_545
Zn2 O4 2.052(2) .
Zn2 N1' 2.266(3) .
N2' C22' 1.473(4) .
N2' C21' 1.478(4) .
N2' C3' 1.482(4) .
N1' C12' 1.471(5) .
N1' C1' 1.473(4) .
N1' C11' 1.478(4) .
O1' C2' 1.411(4) .
C1' H1'1 0.95(3) .
C1' H1'2 0.96(3) .
C1' C2' 1.517(4) .
C2' H2'1 0.97(4) .
C2' C3' 1.512(4) .
C3' H3'2 0.93(4) .
C3' H3'1 0.94(3) .
C11' H111 0.97(4) .
C11' H112 0.97(4) .
C11' H113 0.99(4) .
C12' H122 0.91(4) .
C12' H121 0.97(4) .
C12' H123 1.01(4) .
C21' H213 0.96(4) .
C21' H211 0.96(4) .
C21' H212 1.03(4) .
C22' H223 0.99(4) .
C22' H222 1.00(5) .
C22' H221 1.06(4) .
O3 C3 1.254(4) .
O4 C3 1.244(4) .
C3 C4 1.519(5) .
C4 H4C 0.84(10) .
C4 H4A 0.84(10) .
C4 H4B 1.01(10) .
O1 C1 1.251(4) .
O2 C1 1.260(4) .
O2 Zn2 1.993(2) 2
C1 C2 1.514(5) .
C2 H2A 0.79(9) .
C2 H2C 0.86(9) .
C2 H2B 1.02(10) .
O5 C5 1.296(4) .
O5 Zn2 2.006(2) 2
C5 O6 1.223(4) .
C5 C6 1.507(5) .
C6 H61 0.88(6) .
C6 H62 1.04(8) .
C6 H6 0.75(8) .
Cl1 C7 2.083(13) .
Cl1A C7 1.426(9) .
Cl2 C7 1.576(8) .
Cl2A C7 2.207(12) .
